data_7120654
loop_
_publ_author_name
'Wu, Dan'
'O'Shea, Donal'

_publ_section_title
;
 Fluorogenic NIR-Probes Based on 1,2,4,5-Tetrazine Substituted
 BF2-Azadipyrromethenes
;
_journal_name_full 'Chem. Commun.'
_journal_paper_doi 10.1039/C7CC06545K
_journal_year 2017
_chemical_formula_moiety 'C41 H27 B F2 N8 O5, C H Cl3'
_chemical_formula_sum 'C42 H28 B Cl3 F2 N8 O5'
_chemical_formula_weight 879.88
_space_group_crystal_system triclinic
_space_group_IT_number 2
_space_group_name_Hall '-P 1'
_space_group_name_H-M_alt 'P -1'
_symmetry_space_group_name_Hall '-P 1'
_symmetry_space_group_name_H-M 'P -1'
_atom_sites_solution_hydrogens geom
_atom_sites_solution_primary direct
_audit_creation_date 2016-07-08
_audit_creation_method
;
Olex2 1.2
(compiled 2016.02.19 svn.r3266 for OlexSys, GUI svn.r5155)
;
_audit_update_record
;
2017-08-04 deposited with the CCDC.
2017-09-13 downloaded from the CCDC.
;
_cell_angle_alpha 101.0460(14)
_cell_angle_beta 91.1618(14)
_cell_angle_gamma 105.3224(14)
_cell_formula_units_Z 2
_cell_length_a 8.3123(4)
_cell_length_b 14.6491(7)
_cell_length_c 16.8544(7)
_cell_measurement_reflns_used 9971
_cell_measurement_temperature 100(2)
_cell_measurement_theta_max 27.768
_cell_measurement_theta_min 2.47
_cell_volume 1937.24(16)
_computing_cell_refinement 'SAINT v8.34A (Bruker, 2013)'
_computing_data_collection 'APEX 3 (Bruker, 2015) '
_computing_data_reduction 'SAINT v8.34A (Bruker, 2013)'
_computing_molecular_graphics 'XP (Bruker, 2008-2014)'
_computing_publication_material 'Olex2 (Dolomanov et al., 2009)'
_computing_structure_refinement 'XL (Sheldrick, 2008)'
_computing_structure_solution 'XT (Sheldrick, 2015)'
_diffrn_ambient_temperature 99.98
_diffrn_detector 'Bruker APEX2 area detector'
_diffrn_detector_area_resol_mean 7.9
_diffrn_detector_type 'CCD area detector'
_diffrn_measured_fraction_theta_full 0.998
_diffrn_measured_fraction_theta_max 0.996
_diffrn_measurement_device 'DUO Kappa diffractometer'
_diffrn_measurement_device_type 'Bruker APEX DUO KAPPA'
_diffrn_measurement_method '\w and \f scans'
_diffrn_radiation_monochromator graphite
_diffrn_radiation_probe x-ray
_diffrn_radiation_type MoK\a
_diffrn_radiation_wavelength 0.71073
_diffrn_reflns_av_R_equivalents 0.0446
_diffrn_reflns_av_unetI/netI 0.0683
_diffrn_reflns_Laue_measured_fraction_full 0.998
_diffrn_reflns_Laue_measured_fraction_max 0.996
_diffrn_reflns_limit_h_max 10
_diffrn_reflns_limit_h_min -10
_diffrn_reflns_limit_k_max 15
_diffrn_reflns_limit_k_min -19
_diffrn_reflns_limit_l_max 21
_diffrn_reflns_limit_l_min -21
_diffrn_reflns_number 22684
_diffrn_reflns_point_group_measured_fraction_full 0.998
_diffrn_reflns_point_group_measured_fraction_max 0.996
_diffrn_reflns_theta_full 26.000
_diffrn_reflns_theta_max 27.498
_diffrn_reflns_theta_min 1.472
_diffrn_source 'sealed X-ray tube'
_diffrn_standards_number 0
_exptl_absorpt_coefficient_mu 0.306
_exptl_absorpt_correction_T_max 0.7456
_exptl_absorpt_correction_T_min 0.6585
_exptl_absorpt_correction_type multi-scan
_exptl_absorpt_process_details
;
SADABS-2014/5 (Bruker,2014/5) was used for absorption correction.
wR2(int) was 0.0617 before and 0.0505 after correction.
The Ratio of minimum to maximum transmission is 0.8832.
The \l/2 correction factor is 0.00150.
;
_exptl_crystal_colour gold
_exptl_crystal_colour_lustre metallic
_exptl_crystal_density_diffrn 1.508
_exptl_crystal_description fragment
_exptl_crystal_F_000 900
_exptl_crystal_size_max 0.26
_exptl_crystal_size_mid 0.22
_exptl_crystal_size_min 0.05
_refine_diff_density_max 1.020
_refine_diff_density_min -0.813
_refine_diff_density_rms 0.073
_refine_ls_extinction_method none
_refine_ls_goodness_of_fit_ref 1.025
_refine_ls_hydrogen_treatment constr
_refine_ls_matrix_type full
_refine_ls_number_parameters 551
_refine_ls_number_reflns 8858
_refine_ls_number_restraints 0
_refine_ls_restrained_S_all 1.025
_refine_ls_R_factor_all 0.1115
_refine_ls_R_factor_gt 0.0590
_refine_ls_shift/su_max 0.001
_refine_ls_shift/su_mean 0.000
_refine_ls_structure_factor_coef Fsqd
_refine_ls_weighting_details 'w=1/[\s^2^(Fo^2^)+(0.0692P)^2^+1.8347P] where P=(Fo^2^+2Fc^2^)/3'
_refine_ls_weighting_scheme calc
_refine_ls_wR_factor_gt 0.1385
_refine_ls_wR_factor_ref 0.1602
_reflns_Friedel_coverage 0.000
_reflns_number_gt 5509
_reflns_number_total 8858
_reflns_threshold_expression 'I > 2\s(I)'
_cod_data_source_file c7cc06545k3.cif
_cod_data_source_block tcd538
_cod_original_cell_volume 1937.24(15)
_cod_database_code 7120654
_shelx_space_group_comment
;
The symmetry employed for this shelxl refinement is uniquely defined
by the following loop, which should always be used as a source of
symmetry information in preference to the above space-group names.
They are only intended as comments.
;
_shelx_estimated_absorpt_t_max 0.985
_shelx_estimated_absorpt_t_min 0.925
_olex2_refinement_description
;
1. Fixed Uiso
 At 1.2 times of:
  All C(H) groups
 At 1.5 times of:
  All C(H,H,H) groups
2.a Ternary CH refined with riding coordinates:
 C1S(H1S)
2.b Aromatic/amide H refined with riding coordinates:
 C5(H5), C8(H8), C9(H9), C10(H10), C11(H11), C12(H12), C14(H14), C15(H15),
 C17(H17), C18(H18), C24(H24), C27(H27), C28(H28), C29(H29), C30(H30), C31(H31),
  C33(H33), C34(H34), C36(H36), C37(H37), C47(H47), C48(H48), C50(H50), C51(H51)
2.c Idealised Me refined as rotating group:
 C20(H20A,H20B,H20C)
;
_shelx_shelxl_version_number 2014/7
_olex2_exptl_crystal_mounting_method 'Mitegen holder in oil'
_olex2_submission_original_sample_id WD380
_olex2_submission_special_instructions 'No special instructions were received'

loop_
_space_group_symop_operation_xyz
'x, y, z'
'-x, -y, -z'

loop_
_atom_site_label
_atom_site_type_symbol
_atom_site_fract_x
_atom_site_fract_y
_atom_site_fract_z
_atom_site_U_iso_or_equiv
_atom_site_adp_type
_atom_site_occupancy
_atom_site_site_symmetry_order
_atom_site_calc_flag
_atom_site_refinement_flags_posn
B1 B 0.1811(4) 0.2823(2) 0.5894(2) 0.0193(7) Uani 1 1 d .
C2 C 0.1139(3) 0.1381(2) 0.66271(17) 0.0193(6) Uani 1 1 d .
C4 C 0.2030(3) 0.1019(2) 0.53950(17) 0.0188(6) Uani 1 1 d .
C5 C 0.1768(3) 0.0186(2) 0.57484(18) 0.0215(6) Uani 1 1 d .
H5 H 0.1958 -0.0412 0.5500 0.026 Uiso 1 1 calc R
C6 C 0.1198(3) 0.0383(2) 0.65035(18) 0.0207(6) Uani 1 1 d .
C7 C 0.0787(4) -0.0251(2) 0.70888(18) 0.0225(6) Uani 1 1 d .
C8 C 0.1368(4) -0.1074(2) 0.7012(2) 0.0269(7) Uani 1 1 d .
H8 H 0.1997 -0.1234 0.6567 0.032 Uiso 1 1 calc R
C9 C 0.1034(4) -0.1660(2) 0.7579(2) 0.0324(8) Uani 1 1 d .
H9 H 0.1432 -0.2219 0.7521 0.039 Uiso 1 1 calc R
C10 C 0.0124(4) -0.1432(2) 0.8228(2) 0.0345(8) Uani 1 1 d .
H10 H -0.0076 -0.1824 0.8624 0.041 Uiso 1 1 calc R
C11 C -0.0495(4) -0.0634(2) 0.8303(2) 0.0340(8) Uani 1 1 d .
H11 H -0.1137 -0.0485 0.8745 0.041 Uiso 1 1 calc R
C12 C -0.0183(4) -0.0053(2) 0.77373(19) 0.0277(7) Uani 1 1 d .
H12 H -0.0630 0.0487 0.7788 0.033 Uiso 1 1 calc R
C13 C 0.2657(3) 0.1093(2) 0.46067(17) 0.0198(6) Uani 1 1 d .
C14 C 0.3538(4) 0.0438(2) 0.42477(18) 0.0230(6) Uani 1 1 d .
H14 H 0.3632 -0.0069 0.4507 0.028 Uiso 1 1 calc R
C15 C 0.4262(4) 0.0520(2) 0.35312(19) 0.0262(7) Uani 1 1 d .
H15 H 0.4860 0.0076 0.3302 0.031 Uiso 1 1 calc R
C16 C 0.4122(4) 0.1255(2) 0.31395(18) 0.0252(7) Uani 1 1 d .
C17 C 0.3204(4) 0.1884(2) 0.34583(18) 0.0241(6) Uani 1 1 d .
H17 H 0.3072 0.2371 0.3183 0.029 Uiso 1 1 calc R
C18 C 0.2481(4) 0.1796(2) 0.41811(18) 0.0228(6) Uani 1 1 d .
H18 H 0.1845 0.2226 0.4395 0.027 Uiso 1 1 calc R
C20 C 0.4924(5) 0.2093(3) 0.2058(2) 0.0366(8) Uani 1 1 d .
H20A H 0.3774 0.2072 0.1895 0.055 Uiso 1 1 calc GR
H20B H 0.5567 0.2048 0.1578 0.055 Uiso 1 1 calc GR
H20C H 0.5442 0.2702 0.2439 0.055 Uiso 1 1 calc GR
C21 C 0.0884(3) 0.2833(2) 0.73488(17) 0.0181(6) Uani 1 1 d .
C23 C 0.1290(3) 0.4242(2) 0.69684(17) 0.0193(6) Uani 1 1 d .
C24 C 0.0624(3) 0.4333(2) 0.77273(18) 0.0204(6) Uani 1 1 d .
H24 H 0.0377 0.4897 0.8017 0.024 Uiso 1 1 calc R
C25 C 0.0382(3) 0.3460(2) 0.79885(17) 0.0205(6) Uani 1 1 d .
C26 C -0.0276(3) 0.3241(2) 0.87556(17) 0.0206(6) Uani 1 1 d .
C27 C -0.0258(4) 0.2386(2) 0.90066(18) 0.0254(7) Uani 1 1 d .
H27 H 0.0249 0.1944 0.8690 0.030 Uiso 1 1 calc R
C28 C -0.0970(4) 0.2176(2) 0.97113(19) 0.0297(7) Uani 1 1 d .
H28 H -0.0953 0.1591 0.9871 0.036 Uiso 1 1 calc R
C29 C -0.1704(4) 0.2814(2) 1.0181(2) 0.0327(8) Uani 1 1 d .
H29 H -0.2208 0.2664 1.0658 0.039 Uiso 1 1 calc R
C30 C -0.1701(4) 0.3671(3) 0.9953(2) 0.0322(8) Uani 1 1 d .
H30 H -0.2194 0.4114 1.0277 0.039 Uiso 1 1 calc R
C31 C -0.0983(4) 0.3888(2) 0.92529(18) 0.0258(7) Uani 1 1 d .
H31 H -0.0971 0.4486 0.9109 0.031 Uiso 1 1 calc R
C32 C 0.1753(3) 0.5003(2) 0.64962(17) 0.0192(6) Uani 1 1 d .
C33 C 0.0640(4) 0.5550(2) 0.64158(17) 0.0227(6) Uani 1 1 d .
H33 H -0.0402 0.5408 0.6652 0.027 Uiso 1 1 calc R
C34 C 0.1028(4) 0.6300(2) 0.59948(18) 0.0239(6) Uani 1 1 d .
H34 H 0.0261 0.6666 0.5937 0.029 Uiso 1 1 calc R
C35 C 0.2550(4) 0.6498(2) 0.56633(17) 0.0221(6) Uani 1 1 d .
C36 C 0.3693(4) 0.5982(2) 0.57309(18) 0.0233(6) Uani 1 1 d .
H36 H 0.4733 0.6135 0.5494 0.028 Uiso 1 1 calc R
C37 C 0.3299(4) 0.5233(2) 0.61508(18) 0.0223(6) Uani 1 1 d .
H37 H 0.4079 0.4874 0.6205 0.027 Uiso 1 1 calc R
C39 C 0.3190(3) 0.7202(2) 0.45115(18) 0.0217(6) Uani 1 1 d .
C42 C 0.3771(4) 0.7074(2) 0.30368(18) 0.0240(6) Uani 1 1 d .
C46 C 0.4720(4) 0.7692(2) 0.18471(18) 0.0254(7) Uani 1 1 d .
C47 C 0.5912(4) 0.7559(3) 0.1315(2) 0.0333(8) Uani 1 1 d .
H47 H 0.6312 0.7002 0.1267 0.040 Uiso 1 1 calc R
C48 C 0.6523(4) 0.8243(3) 0.0852(2) 0.0332(8) Uani 1 1 d .
H48 H 0.7326 0.8157 0.0472 0.040 Uiso 1 1 calc R
C49 C 0.5940(4) 0.9051(2) 0.09553(18) 0.0276(7) Uani 1 1 d .
C50 C 0.4716(4) 0.9181(2) 0.14721(19) 0.0290(7) Uani 1 1 d .
H50 H 0.4315 0.9738 0.1518 0.035 Uiso 1 1 calc R
C51 C 0.4081(4) 0.8486(2) 0.19239(19) 0.0273(7) Uani 1 1 d .
H51 H 0.3227 0.8553 0.2278 0.033 Uiso 1 1 calc R
F1 F 0.0640(2) 0.29045(12) 0.53361(10) 0.0265(4) Uani 1 1 d .
F2 F 0.3436(2) 0.32213(11) 0.57009(10) 0.0246(4) Uani 1 1 d .
N1 N 0.0763(3) 0.18895(17) 0.72917(14) 0.0196(5) Uani 1 1 d .
N3 N 0.1635(3) 0.17394(16) 0.59324(14) 0.0185(5) Uani 1 1 d .
N22 N 0.1468(3) 0.33264(16) 0.67422(14) 0.0186(5) Uani 1 1 d .
N40 N 0.2812(3) 0.63106(17) 0.40492(15) 0.0237(5) Uani 1 1 d .
N41 N 0.3113(3) 0.62432(18) 0.32771(15) 0.0256(6) Uani 1 1 d .
N43 N 0.4065(3) 0.79641(18) 0.34839(15) 0.0263(6) Uani 1 1 d .
N44 N 0.3741(3) 0.80348(18) 0.42562(15) 0.0251(6) Uani 1 1 d .
N52 N 0.6649(4) 0.9809(2) 0.05016(17) 0.0339(7) Uani 1 1 d .
O19 O 0.4908(3) 0.12948(17) 0.24414(13) 0.0328(5) Uani 1 1 d .
O38 O 0.2962(3) 0.73180(14) 0.53029(12) 0.0247(5) Uani 1 1 d .
O45 O 0.4123(3) 0.69265(15) 0.22519(13) 0.0304(5) Uani 1 1 d .
O53 O 0.7646(4) 0.9651(2) 0.00035(17) 0.0523(7) Uani 1 1 d .
O54 O 0.6244(3) 1.05663(17) 0.06550(14) 0.0399(6) Uani 1 1 d .
C1S C 0.6554(4) 0.5403(2) 0.8539(2) 0.0336(8) Uani 1 1 d .
H1S H 0.6863 0.4779 0.8397 0.040 Uiso 1 1 calc R
Cl1S Cl 0.44029(10) 0.51660(7) 0.82917(6) 0.0409(2) Uani 1 1 d .
Cl2S Cl 0.77304(13) 0.62065(7) 0.79885(8) 0.0606(3) Uani 1 1 d .
Cl3S Cl 0.70236(14) 0.58558(8) 0.95876(6) 0.0566(3) Uani 1 1 d .

loop_
_atom_site_aniso_label
_atom_site_aniso_U_11
_atom_site_aniso_U_22
_atom_site_aniso_U_33
_atom_site_aniso_U_23
_atom_site_aniso_U_13
_atom_site_aniso_U_12
B1 0.0210(15) 0.0182(16) 0.0217(16) 0.0096(13) 0.0057(13) 0.0062(12)
C2 0.0180(13) 0.0186(14) 0.0209(14) 0.0060(12) 0.0035(11) 0.0025(11)
C4 0.0172(13) 0.0178(14) 0.0205(14) 0.0050(12) 0.0011(11) 0.0025(11)
C5 0.0234(14) 0.0175(14) 0.0231(15) 0.0057(12) 0.0030(12) 0.0037(11)
C6 0.0188(13) 0.0181(14) 0.0241(15) 0.0061(12) 0.0018(11) 0.0018(11)
C7 0.0253(15) 0.0173(14) 0.0225(15) 0.0070(12) 0.0017(12) -0.0003(11)
C8 0.0270(15) 0.0230(16) 0.0308(17) 0.0096(14) 0.0032(13) 0.0040(12)
C9 0.0353(18) 0.0236(16) 0.0380(19) 0.0141(15) -0.0015(15) 0.0025(13)
C10 0.045(2) 0.0260(17) 0.0271(17) 0.0156(14) -0.0029(15) -0.0052(15)
C11 0.046(2) 0.0235(17) 0.0245(17) 0.0047(14) 0.0077(15) -0.0038(14)
C12 0.0360(17) 0.0171(15) 0.0266(16) 0.0060(13) 0.0077(13) -0.0004(13)
C13 0.0194(13) 0.0185(14) 0.0185(14) 0.0034(12) 0.0023(11) 0.0003(11)
C14 0.0254(15) 0.0186(14) 0.0247(15) 0.0060(12) 0.0006(12) 0.0044(12)
C15 0.0290(16) 0.0253(16) 0.0258(16) 0.0046(13) 0.0051(13) 0.0098(13)
C16 0.0234(15) 0.0296(16) 0.0218(15) 0.0071(13) 0.0044(12) 0.0044(12)
C17 0.0262(15) 0.0223(15) 0.0248(16) 0.0085(13) 0.0037(12) 0.0055(12)
C18 0.0246(14) 0.0221(15) 0.0213(15) 0.0048(12) 0.0015(12) 0.0056(12)
C20 0.046(2) 0.039(2) 0.0326(18) 0.0206(16) 0.0186(16) 0.0154(16)
C21 0.0188(13) 0.0163(13) 0.0190(14) 0.0073(11) 0.0019(11) 0.0018(10)
C23 0.0187(13) 0.0168(14) 0.0225(15) 0.0067(12) 0.0024(11) 0.0031(11)
C24 0.0206(14) 0.0164(14) 0.0249(15) 0.0066(12) 0.0049(11) 0.0045(11)
C25 0.0185(13) 0.0207(14) 0.0219(15) 0.0073(12) 0.0022(11) 0.0028(11)
C26 0.0192(13) 0.0219(15) 0.0204(14) 0.0083(12) 0.0033(11) 0.0021(11)
C27 0.0292(16) 0.0221(15) 0.0232(16) 0.0064(13) 0.0036(12) 0.0027(12)
C28 0.0382(18) 0.0229(16) 0.0265(16) 0.0116(14) 0.0072(14) 0.0010(13)
C29 0.0337(17) 0.0380(19) 0.0255(17) 0.0148(15) 0.0106(14) 0.0019(14)
C30 0.0327(17) 0.0398(19) 0.0270(17) 0.0075(15) 0.0103(14) 0.0141(15)
C31 0.0292(16) 0.0254(16) 0.0247(16) 0.0083(13) 0.0066(13) 0.0082(13)
C32 0.0218(14) 0.0158(13) 0.0189(14) 0.0060(11) 0.0035(11) 0.0012(11)
C33 0.0243(15) 0.0214(15) 0.0223(15) 0.0069(12) 0.0059(12) 0.0040(12)
C34 0.0271(15) 0.0212(15) 0.0248(16) 0.0090(13) 0.0034(12) 0.0059(12)
C35 0.0311(16) 0.0174(14) 0.0165(14) 0.0086(12) 0.0024(12) 0.0006(12)
C36 0.0267(15) 0.0208(15) 0.0229(15) 0.0094(12) 0.0061(12) 0.0035(12)
C37 0.0243(14) 0.0175(14) 0.0245(15) 0.0059(12) 0.0044(12) 0.0036(11)
C39 0.0205(14) 0.0189(14) 0.0256(16) 0.0070(12) -0.0003(12) 0.0034(11)
C42 0.0252(15) 0.0236(15) 0.0230(15) 0.0092(13) 0.0007(12) 0.0030(12)
C46 0.0328(16) 0.0221(15) 0.0196(15) 0.0076(13) 0.0007(12) 0.0023(13)
C47 0.0417(19) 0.0321(18) 0.0307(18) 0.0099(15) 0.0065(15) 0.0152(15)
C48 0.0318(17) 0.042(2) 0.0298(17) 0.0127(16) 0.0114(14) 0.0131(15)
C49 0.0298(16) 0.0289(17) 0.0233(16) 0.0120(14) 0.0037(13) 0.0020(13)
C50 0.0348(17) 0.0255(16) 0.0280(17) 0.0092(14) 0.0056(14) 0.0074(13)
C51 0.0308(16) 0.0288(17) 0.0237(16) 0.0101(14) 0.0057(13) 0.0072(13)
F1 0.0334(9) 0.0294(10) 0.0212(9) 0.0080(8) 0.0011(7) 0.0145(8)
F2 0.0248(9) 0.0194(8) 0.0299(9) 0.0089(7) 0.0126(7) 0.0033(7)
N1 0.0193(11) 0.0185(12) 0.0209(12) 0.0071(10) 0.0028(10) 0.0027(9)
N3 0.0181(11) 0.0171(12) 0.0200(12) 0.0057(10) 0.0029(9) 0.0028(9)
N22 0.0196(11) 0.0161(12) 0.0209(12) 0.0081(10) 0.0045(9) 0.0032(9)
N40 0.0260(13) 0.0194(13) 0.0242(13) 0.0076(11) 0.0009(10) 0.0016(10)
N41 0.0286(13) 0.0203(13) 0.0253(14) 0.0067(11) 0.0019(11) 0.0007(10)
N43 0.0343(14) 0.0201(13) 0.0223(13) 0.0072(11) 0.0008(11) 0.0018(11)
N44 0.0314(14) 0.0190(12) 0.0242(13) 0.0095(11) 0.0027(11) 0.0023(10)
N52 0.0377(16) 0.0353(17) 0.0276(15) 0.0134(13) 0.0078(12) 0.0027(13)
O19 0.0419(13) 0.0373(13) 0.0282(12) 0.0159(11) 0.0180(10) 0.0184(11)
O38 0.0367(12) 0.0164(10) 0.0218(11) 0.0103(9) 0.0048(9) 0.0036(9)
O45 0.0463(13) 0.0197(11) 0.0246(11) 0.0090(9) 0.0080(10) 0.0044(10)
O53 0.0601(17) 0.0553(17) 0.0475(16) 0.0254(14) 0.0323(14) 0.0131(14)
O54 0.0537(15) 0.0293(13) 0.0342(14) 0.0126(11) 0.0063(11) 0.0027(11)
C1S 0.0305(17) 0.0247(17) 0.044(2) 0.0044(15) -0.0003(15) 0.0072(13)
Cl1S 0.0274(4) 0.0493(5) 0.0438(5) 0.0091(4) -0.0008(4) 0.0073(4)
Cl2S 0.0512(6) 0.0348(5) 0.0986(9) 0.0202(5) 0.0375(6) 0.0096(4)
Cl3S 0.0569(6) 0.0567(6) 0.0505(6) -0.0131(5) -0.0176(5) 0.0248(5)

loop_
_atom_type_symbol
_atom_type_description
_atom_type_scat_dispersion_real
_atom_type_scat_dispersion_imag
_atom_type_scat_source
C C 0.0033 0.0016 'International Tables Vol C Tables 4.2.6.8 and 6.1.1.4'
H H 0.0000 0.0000 'International Tables Vol C Tables 4.2.6.8 and 6.1.1.4'
B B 0.0013 0.0007 'International Tables Vol C Tables 4.2.6.8 and 6.1.1.4'
Cl Cl 0.1484 0.1585 'International Tables Vol C Tables 4.2.6.8 and 6.1.1.4'
F F 0.0171 0.0103 'International Tables Vol C Tables 4.2.6.8 and 6.1.1.4'
N N 0.0061 0.0033 'International Tables Vol C Tables 4.2.6.8 and 6.1.1.4'
O O 0.0106 0.0060 'International Tables Vol C Tables 4.2.6.8 and 6.1.1.4'

loop_
_geom_angle_atom_site_label_1
_geom_angle_atom_site_label_2
_geom_angle_atom_site_label_3
_geom_angle
F1 B1 F2 111.2(2)
F1 B1 N3 111.6(2)
F1 B1 N22 107.9(2)
F2 B1 N3 107.6(2)
F2 B1 N22 111.6(2)
N22 B1 N3 106.7(2)
N1 C2 C6 126.2(3)
N1 C2 N3 124.9(3)
N3 C2 C6 108.8(2)
C5 C4 C13 125.4(3)
N3 C4 C5 108.6(2)
N3 C4 C13 125.9(3)
C4 C5 H5 125.3
C6 C5 C4 109.4(3)
C6 C5 H5 125.3
C2 C6 C7 126.1(3)
C5 C6 C2 105.5(3)
C5 C6 C7 128.4(3)
C8 C7 C6 120.2(3)
C8 C7 C12 118.3(3)
C12 C7 C6 121.5(3)
C7 C8 H8 119.7
C9 C8 C7 120.6(3)
C9 C8 H8 119.7
C8 C9 H9 120.0
C10 C9 C8 120.1(3)
C10 C9 H9 120.0
C9 C10 H10 119.9
C9 C10 C11 120.1(3)
C11 C10 H10 119.9
C10 C11 H11 119.9
C12 C11 C10 120.2(3)
C12 C11 H11 119.9
C7 C12 H12 119.6
C11 C12 C7 120.7(3)
C11 C12 H12 119.6
C14 C13 C4 118.8(3)
C18 C13 C4 123.9(3)
C18 C13 C14 117.2(3)
C13 C14 H14 119.4
C15 C14 C13 121.2(3)
C15 C14 H14 119.4
C14 C15 H15 120.0
C14 C15 C16 120.1(3)
C16 C15 H15 120.0
C17 C16 C15 120.1(3)
O19 C16 C15 116.1(3)
O19 C16 C17 123.8(3)
C16 C17 H17 120.3
C18 C17 C16 119.4(3)
C18 C17 H17 120.3
C13 C18 H18 119.0
C17 C18 C13 121.9(3)
C17 C18 H18 119.0
H20A C20 H20B 109.5
H20A C20 H20C 109.5
H20B C20 H20C 109.5
O19 C20 H20A 109.5
O19 C20 H20B 109.5
O19 C20 H20C 109.5
N1 C21 C25 127.2(3)
N1 C21 N22 122.9(2)
N22 C21 C25 109.8(2)
C24 C23 C32 125.9(3)
N22 C23 C24 108.8(2)
N22 C23 C32 125.3(2)
C23 C24 H24 125.5
C25 C24 C23 109.0(3)
C25 C24 H24 125.5
C21 C25 C26 127.9(3)
C24 C25 C21 105.0(2)
C24 C25 C26 127.1(3)
C27 C26 C25 122.3(3)
C31 C26 C25 120.0(3)
C31 C26 C27 117.7(3)
C26 C27 H27 119.5
C28 C27 C26 120.9(3)
C28 C27 H27 119.5
C27 C28 H28 119.8
C29 C28 C27 120.3(3)
C29 C28 H28 119.8
C28 C29 H29 120.2
C28 C29 C30 119.5(3)
C30 C29 H29 120.2
C29 C30 H30 119.8
C29 C30 C31 120.4(3)
C31 C30 H30 119.8
C26 C31 H31 119.5
C30 C31 C26 121.0(3)
C30 C31 H31 119.5
C33 C32 C23 118.4(2)
C33 C32 C37 118.6(3)
C37 C32 C23 123.0(3)
C32 C33 H33 119.4
C34 C33 C32 121.1(3)
C34 C33 H33 119.4
C33 C34 H34 120.8
C35 C34 C33 118.4(3)
C35 C34 H34 120.8
C34 C35 C36 122.5(3)
C34 C35 O38 116.8(3)
C36 C35 O38 120.5(3)
C35 C36 H36 120.6
C35 C36 C37 118.9(3)
C37 C36 H36 120.6
C32 C37 H37 119.8
C36 C37 C32 120.5(3)
C36 C37 H37 119.8
N40 C39 N44 126.3(3)
O38 C39 N40 119.8(3)
O38 C39 N44 113.8(2)
N41 C42 O45 112.1(3)
N43 C42 N41 126.8(3)
N43 C42 O45 121.2(3)
C47 C46 C51 121.9(3)
C47 C46 O45 114.5(3)
C51 C46 O45 123.4(3)
C46 C47 H47 120.3
C46 C47 C48 119.5(3)
C48 C47 H47 120.3
C47 C48 H48 120.8
C49 C48 C47 118.4(3)
C49 C48 H48 120.8
C48 C49 C50 122.6(3)
C48 C49 N52 118.9(3)
C50 C49 N52 118.5(3)
C49 C50 H50 120.6
C49 C50 C51 118.9(3)
C51 C50 H50 120.6
C46 C51 C50 118.6(3)
C46 C51 H51 120.7
C50 C51 H51 120.7
C2 N1 C21 120.2(2)
C2 N3 B1 121.3(2)
C4 N3 B1 130.8(2)
C4 N3 C2 107.7(2)
C21 N22 B1 123.4(2)
C23 N22 B1 127.5(2)
C23 N22 C21 107.4(2)
N41 N40 C39 116.8(2)
N40 N41 C42 116.6(2)
N44 N43 C42 116.7(2)
N43 N44 C39 116.5(2)
O53 N52 C49 117.6(3)
O53 N52 O54 123.9(3)
O54 N52 C49 118.5(3)
C16 O19 C20 117.9(2)
C39 O38 C35 119.3(2)
C42 O45 C46 122.4(2)
Cl1S C1S H1S 108.1
Cl1S C1S Cl3S 110.45(19)
Cl2S C1S H1S 108.1
Cl2S C1S Cl1S 111.4(2)
Cl2S C1S Cl3S 110.51(18)
Cl3S C1S H1S 108.1

loop_
_geom_bond_atom_site_label_1
_geom_bond_atom_site_label_2
_geom_bond_distance
B1 F1 1.383(4)
B1 F2 1.395(3)
B1 N3 1.570(4)
B1 N22 1.546(4)
C2 C6 1.452(4)
C2 N1 1.313(4)
C2 N3 1.399(4)
C4 C5 1.426(4)
C4 C13 1.450(4)
C4 N3 1.368(4)
C5 H5 0.9500
C5 C6 1.372(4)
C6 C7 1.467(4)
C7 C8 1.398(4)
C7 C12 1.403(4)
C8 H8 0.9500
C8 C9 1.389(4)
C9 H9 0.9500
C9 C10 1.382(5)
C10 H10 0.9500
C10 C11 1.382(5)
C11 H11 0.9500
C11 C12 1.381(4)
C12 H12 0.9500
C13 C14 1.411(4)
C13 C18 1.398(4)
C14 H14 0.9500
C14 C15 1.372(4)
C15 H15 0.9500
C15 C16 1.395(5)
C16 C17 1.385(4)
C16 O19 1.361(3)
C17 H17 0.9500
C17 C18 1.382(4)
C18 H18 0.9500
C20 H20A 0.9800
C20 H20B 0.9800
C20 H20C 0.9800
C20 O19 1.438(4)
C21 C25 1.422(4)
C21 N1 1.344(4)
C21 N22 1.386(3)
C23 C24 1.401(4)
C23 C32 1.466(4)
C23 N22 1.371(4)
C24 H24 0.9500
C24 C25 1.398(4)
C25 C26 1.473(4)
C26 C27 1.400(4)
C26 C31 1.399(4)
C27 H27 0.9500
C27 C28 1.389(4)
C28 H28 0.9500
C28 C29 1.382(5)
C29 H29 0.9500
C29 C30 1.382(5)
C30 H30 0.9500
C30 C31 1.386(4)
C31 H31 0.9500
C32 C33 1.395(4)
C32 C37 1.407(4)
C33 H33 0.9500
C33 C34 1.391(4)
C34 H34 0.9500
C34 C35 1.376(4)
C35 C36 1.376(4)
C35 O38 1.414(3)
C36 H36 0.9500
C36 C37 1.389(4)
C37 H37 0.9500
C39 N40 1.339(4)
C39 N44 1.341(4)
C39 O38 1.336(4)
C42 N41 1.338(4)
C42 N43 1.332(4)
C42 O45 1.350(4)
C46 C47 1.377(4)
C46 C51 1.386(5)
C46 O45 1.408(4)
C47 H47 0.9500
C47 C48 1.386(5)
C48 H48 0.9500
C48 C49 1.376(5)
C49 C50 1.380(4)
C49 N52 1.471(4)
C50 H50 0.9500
C50 C51 1.388(4)
C51 H51 0.9500
N40 N41 1.320(3)
N43 N44 1.325(3)
N52 O53 1.224(4)
N52 O54 1.226(4)
C1S H1S 1.0000
C1S Cl1S 1.754(3)
C1S Cl2S 1.747(4)
C1S Cl3S 1.760(4)

loop_
_geom_hbond_atom_site_label_D
_geom_hbond_atom_site_label_H
_geom_hbond_atom_site_label_A
_geom_hbond_distance_DH
_geom_hbond_distance_HA
_geom_hbond_distance_DA
_geom_hbond_angle_DHA
_geom_hbond_site_symmetry_A
C34 H34 F1 0.95 2.50 3.169(4) 127 2_566
C50 H50 O19 0.95 2.43 3.173(4) 136 1_565
C1S H1S O45 1.00 2.44 3.309(4) 145 2_666

loop_
_geom_torsion_atom_site_label_1
_geom_torsion_atom_site_label_2
_geom_torsion_atom_site_label_3
_geom_torsion_atom_site_label_4
_geom_torsion
C2 C6 C7 C8 -160.2(3)
C2 C6 C7 C12 19.6(4)
C4 C5 C6 C2 -1.2(3)
C4 C5 C6 C7 -179.0(3)
C4 C13 C14 C15 -175.2(3)
C4 C13 C18 C17 175.2(3)
C5 C4 C13 C14 -19.8(4)
C5 C4 C13 C18 161.8(3)
C5 C4 N3 B1 174.8(3)
C5 C4 N3 C2 0.5(3)
C5 C6 C7 C8 17.2(5)
C5 C6 C7 C12 -163.0(3)
C6 C2 N1 C21 174.7(3)
C6 C2 N3 B1 -176.2(2)
C6 C2 N3 C4 -1.2(3)
C6 C7 C8 C9 177.8(3)
C6 C7 C12 C11 -177.1(3)
C7 C8 C9 C10 -0.2(5)
C8 C7 C12 C11 2.7(4)
C8 C9 C10 C11 1.8(5)
C9 C10 C11 C12 -1.1(5)
C10 C11 C12 C7 -1.2(5)
C12 C7 C8 C9 -2.0(4)
C13 C4 C5 C6 178.8(3)
C13 C4 N3 B1 -3.5(5)
C13 C4 N3 C2 -177.8(3)
C13 C14 C15 C16 -0.6(4)
C14 C13 C18 C17 -3.2(4)
C14 C15 C16 C17 -2.2(5)
C14 C15 C16 O19 178.7(3)
C15 C16 C17 C18 2.3(4)
C15 C16 O19 C20 -174.4(3)
C16 C17 C18 C13 0.5(4)
C17 C16 O19 C20 6.4(4)
C18 C13 C14 C15 3.2(4)
C21 C25 C26 C27 9.8(5)
C21 C25 C26 C31 -168.7(3)
C23 C24 C25 C21 -1.5(3)
C23 C24 C25 C26 179.3(3)
C23 C32 C33 C34 178.2(3)
C23 C32 C37 C36 -177.9(3)
C24 C23 C32 C33 -45.8(4)
C24 C23 C32 C37 131.4(3)
C24 C23 N22 B1 166.7(3)
C24 C23 N22 C21 1.2(3)
C24 C25 C26 C27 -171.2(3)
C24 C25 C26 C31 10.3(4)
C25 C21 N1 C2 173.7(3)
C25 C21 N22 B1 -168.4(2)
C25 C21 N22 C23 -2.2(3)
C25 C26 C27 C28 -176.4(3)
C25 C26 C31 C30 176.0(3)
C26 C27 C28 C29 -0.4(5)
C27 C26 C31 C30 -2.6(4)
C27 C28 C29 C30 -1.1(5)
C28 C29 C30 C31 0.6(5)
C29 C30 C31 C26 1.2(5)
C31 C26 C27 C28 2.1(4)
C32 C23 C24 C25 -178.7(3)
C32 C23 N22 B1 -14.3(4)
C32 C23 N22 C21 -179.8(3)
C32 C33 C34 C35 -0.6(4)
C33 C32 C37 C36 -0.8(4)
C33 C34 C35 C36 0.2(4)
C33 C34 C35 O38 -174.5(2)
C34 C35 C36 C37 -0.1(4)
C34 C35 O38 C39 -117.7(3)
C35 C36 C37 C32 0.4(4)
C36 C35 O38 C39 67.5(4)
C37 C32 C33 C34 0.9(4)
C39 N40 N41 C42 0.3(4)
C42 N43 N44 C39 1.6(4)
C46 C47 C48 C49 1.6(5)
C47 C46 C51 C50 -2.5(5)
C47 C46 O45 C42 141.8(3)
C47 C48 C49 C50 -3.2(5)
C47 C48 C49 N52 176.5(3)
C48 C49 C50 C51 1.9(5)
C48 C49 N52 O53 5.4(4)
C48 C49 N52 O54 -173.0(3)
C49 C50 C51 C46 0.9(5)
C50 C49 N52 O53 -174.9(3)
C50 C49 N52 O54 6.8(4)
C51 C46 C47 C48 1.3(5)
C51 C46 O45 C42 -42.9(4)
F1 B1 N3 C2 -113.8(3)
F1 B1 N3 C4 72.6(4)
F1 B1 N22 C21 111.7(3)
F1 B1 N22 C23 -51.6(3)
F2 B1 N3 C2 123.9(3)
F2 B1 N3 C4 -49.8(4)
F2 B1 N22 C21 -125.7(3)
F2 B1 N22 C23 70.9(4)
N1 C2 C6 C5 -175.4(3)
N1 C2 C6 C7 2.5(5)
N1 C2 N3 B1 0.8(4)
N1 C2 N3 C4 175.7(3)
N1 C21 C25 C24 -174.7(3)
N1 C21 C25 C26 4.5(5)
N1 C21 N22 B1 8.7(4)
N1 C21 N22 C23 174.9(3)
N3 B1 N22 C21 -8.4(3)
N3 B1 N22 C23 -171.7(2)
N3 C2 C6 C5 1.5(3)
N3 C2 C6 C7 179.4(3)
N3 C2 N1 C21 -1.8(4)
N3 C4 C5 C6 0.4(3)
N3 C4 C13 C14 158.2(3)
N3 C4 C13 C18 -20.1(4)
N22 B1 N3 C2 3.9(3)
N22 B1 N3 C4 -169.7(3)
N22 C21 C25 C24 2.3(3)
N22 C21 C25 C26 -178.5(3)
N22 C21 N1 C2 -3.0(4)
N22 C23 C24 C25 0.2(3)
N22 C23 C32 C33 135.4(3)
N22 C23 C32 C37 -47.4(4)
N40 C39 N44 N43 -5.6(4)
N40 C39 O38 C35 8.8(4)
N41 C42 N43 N44 3.2(5)
N41 C42 O45 C46 175.6(3)
N43 C42 N41 N40 -4.2(5)
N43 C42 O45 C46 -3.9(4)
N44 C39 N40 N41 4.6(4)
N44 C39 O38 C35 -173.5(2)
N52 C49 C50 C51 -177.8(3)
O19 C16 C17 C18 -178.7(3)
O38 C35 C36 C37 174.4(2)
O38 C39 N40 N41 -178.0(3)
O38 C39 N44 N43 176.9(2)
O45 C42 N41 N40 176.3(2)
O45 C42 N43 N44 -177.3(3)
O45 C46 C47 C48 176.6(3)
O45 C46 C51 C50 -177.5(3)
